data_4078191
loop_
_publ_author_name
'Zheng, Wenjun'
'Pi, Chengfu'
'Wu, Haishun'

_publ_section_title
;
 An Alkynylaminomethylaluminum Species with a Six-Membered Chair
 Conformation Al2C2N2Framework: A New Path to Geminal N/Al Frustrated
 Lewis Pairs
;
_journal_issue 10
_journal_name_full Organometallics
_journal_page_first 4072
_journal_paper_doi 10.1021/om200967e
_journal_volume 31
_journal_year 2012
_chemical_formula_sum 'C29 H30 Al N'
_chemical_formula_weight 419.520
_space_group_IT_number 2
_symmetry_Int_Tables_number 2
_symmetry_space_group_name_Hall '-P 1'
_symmetry_space_group_name_H-M 'P -1'
_audit_creation_date 2011-09-24
_audit_creation_method SHELXL-97
_audit_update_record 2011-09-24
_cell_angle_alpha 75.055(5)
_cell_angle_beta 87.816(5)
_cell_angle_gamma 62.785(5)
_cell_formula_units_Z 2
_cell_length_a 11.055(5)
_cell_length_b 11.533(5)
_cell_length_c 11.605(5)
_cell_volume 1265.8(10)
_refine_ls_R_factor_all 0.088
_cod_data_source_file om200967e_si_002.cif
_cod_data_source_block f81022c
_cod_original_cell_volume 1265.8(9)
_cod_original_sg_symbol_Hall -P_1
_cod_database_code 4078191

loop_
_symmetry_equiv_pos_site_id
_symmetry_equiv_pos_as_xyz
1 x,y,z
2 -x,-y,-z

loop_
_atom_site_aniso_label
_atom_site_aniso_U_11
_atom_site_aniso_U_22
_atom_site_aniso_U_33
_atom_site_aniso_U_12
_atom_site_aniso_U_13
_atom_site_aniso_U_23
Al1 0.0353(3) 0.0435(4) 0.0466(4) -0.0184(3) 0.0076(3) -0.0130(3)
N1 0.0330(9) 0.045(1) 0.0407(10) -0.0191(8) 0.0041(7) -0.0112(8)
C1 0.0461(13) 0.0590(15) 0.0496(13) -0.0213(11) 0.0063(10) -0.0180(11)
C2 0.0464(12) 0.0588(15) 0.0469(13) -0.0195(11) 0.0063(10) -0.0180(11)
C3 0.0443(12) 0.0630(16) 0.0423(13) -0.0166(11) 0.0081(10) -0.0186(11)
C4 0.0790(19) 0.108(3) 0.109(2) -0.055(2) 0.0463(18) -0.068(2)
C5 0.087(2) 0.144(4) 0.140(3) -0.073(2) 0.065(2) -0.082(3)
C6 0.0676(19) 0.113(3) 0.108(3) -0.030(2) 0.0423(18) -0.050(2)
C7 0.091(2) 0.066(2) 0.101(2) -0.0142(18) 0.0377(19) -0.0351(17)
C8 0.0702(17) 0.0639(18) 0.0793(19) -0.0244(15) 0.0253(15) -0.0224(15)
C9 0.0489(13) 0.0505(14) 0.0642(15) -0.0244(12) 0.0018(11) -0.0126(11)
C10 0.0501(13) 0.0512(14) 0.0659(16) -0.0274(12) 0.0040(11) -0.0115(11)
C11 0.0517(13) 0.0575(15) 0.0641(15) -0.0333(12) -0.0008(11) -0.0086(12)
C12 0.0579(16) 0.0704(19) 0.097(2) -0.0358(15) 0.0131(14) -0.0273(16)
C13 0.0617(18) 0.122(3) 0.106(3) -0.053(2) 0.0192(17) -0.038(2)
C14 0.085(2) 0.132(3) 0.092(2) -0.082(3) -0.0002(18) -0.006(2)
C15 0.101(3) 0.078(2) 0.150(3) -0.066(2) -0.020(2) 0.005(2)
C16 0.0622(17) 0.0604(18) 0.145(3) -0.0345(15) -0.0077(18) -0.0135(18)
C17 0.0393(11) 0.0448(12) 0.0382(12) -0.0109(10) 0.0030(9) -0.0091(9)
C18 0.0466(12) 0.0556(14) 0.0457(13) -0.0189(11) 0.0081(10) -0.0062(11)
C19 0.0629(16) 0.0755(18) 0.0505(15) -0.0272(14) 0.0084(13) -0.0017(13)
C20 0.0747(18) 0.095(2) 0.0397(14) -0.0270(17) 0.0034(13) -0.0026(14)
C21 0.0635(16) 0.086(2) 0.0494(16) -0.0239(15) -0.0074(13) -0.0170(14)
C22 0.0477(12) 0.0543(14) 0.0471(14) -0.0142(11) -0.0008(10) -0.0148(11)
C23 0.0722(17) 0.0786(19) 0.0534(15) -0.0490(15) 0.0051(13) 0.0018(13)
C24 0.181(4) 0.105(3) 0.104(3) -0.097(3) -0.021(3) -0.004(2)
C25 0.062(2) 0.135(4) 0.196(4) -0.039(2) -0.013(2) -0.039(3)
C26 0.0672(16) 0.0679(17) 0.0635(16) -0.0336(14) -0.0088(13) -0.0175(13)
C27 0.0611(18) 0.111(3) 0.110(3) -0.0485(19) -0.0136(17) 0.006(2)
C28 0.193(4) 0.114(3) 0.109(3) -0.093(3) 0.002(3) -0.051(2)
C29 0.0337(10) 0.0429(12) 0.0504(13) -0.0134(9) 0.0066(9) -0.0117(10)

loop_
_atom_site_label
_atom_site_type_symbol
_atom_site_fract_x
_atom_site_fract_y
_atom_site_fract_z
_atom_site_occupancy
_atom_site_symmetry_multiplicity
_atom_site_Wyckoff_symbol
_atom_site_calc_flag
_atom_site_thermal_displace_type
_atom_site_U_iso_or_equiv
Al1 Al 0.0716(1) 0.8829(1) 0.4092(0) 1.000 2 i d Uani 0.0417(2)
N1 N -0.0239(2) 1.0836(2) 0.3458(2) 1.000 2 i d Uani 0.0392(4)
C1 C 0.2194(2) 0.8148(2) 0.3129(2) 1.000 2 i d Uani 0.0522(6)
C2 C 0.3213(2) 0.7637(2) 0.2652(2) 1.000 2 i d Uani 0.0519(6)
C3 C 0.4450(2) 0.7026(3) 0.2092(2) 1.000 2 i d Uani 0.0523(6)
C4 C 0.5280(3) 0.7633(4) 0.1822(3) 1.000 2 i d Uani 0.0869(10)
H4A H 0.5038 0.8452 0.1995 1.000 2 i calc Uiso 0.10400
C5 C 0.6472(3) 0.7039(4) 0.1295(3) 1.000 2 i d Uani 0.1081(13)
H5A H 0.7026 0.7460 0.1111 1.000 2 i calc Uiso 0.13000
C6 C 0.6832(3) 0.5857(4) 0.1048(3) 1.000 2 i d Uani 0.0975(11)
H6A H 0.7640 0.5455 0.0703 1.000 2 i calc Uiso 0.11700
C7 C 0.6029(3) 0.5248(3) 0.1298(3) 1.000 2 i d Uani 0.0929(10)
H7A H 0.6281 0.4431 0.1119 1.000 2 i calc Uiso 0.11200
C8 C 0.4828(3) 0.5834(3) 0.1819(2) 1.000 2 i d Uani 0.0737(8)
H8A H 0.4276 0.5411 0.1985 1.000 2 i calc Uiso 0.08800
C9 C -0.0580(2) 0.8125(2) 0.4260(2) 1.000 2 i d Uani 0.0545(6)
C10 C -0.1402(2) 0.7698(2) 0.4437(2) 1.000 2 i d Uani 0.0551(6)
C11 C -0.2439(2) 0.7263(3) 0.4662(2) 1.000 2 i d Uani 0.0560(6)
C12 C -0.3772(3) 0.8199(3) 0.4685(3) 1.000 2 i d Uani 0.0718(8)
H12A H -0.4000 0.9112 0.4518 1.000 2 i calc Uiso 0.08600
C13 C -0.4761(3) 0.7804(4) 0.4949(3) 1.000 2 i d Uani 0.0913(10)
H13A H -0.5657 0.8450 0.4960 1.000 2 i calc Uiso 0.11000
C14 C -0.4458(4) 0.6490(5) 0.5195(3) 1.000 2 i d Uani 0.0954(11)
H14A H -0.5139 0.6231 0.5387 1.000 2 i calc Uiso 0.11500
C15 C -0.3167(4) 0.5548(4) 0.5162(4) 1.000 2 i d Uani 0.1063(12)
H15A H -0.2961 0.4641 0.5325 1.000 2 i calc Uiso 0.12800
C16 C -0.2143(3) 0.5929(3) 0.4886(3) 1.000 2 i d Uani 0.0892(10)
H16A H -0.1256 0.5279 0.4853 1.000 2 i calc Uiso 0.10700
C17 C -0.0517(2) 1.1535(2) 0.2165(2) 1.000 2 i d Uani 0.0447(5)
C18 C 0.0199(2) 1.2263(2) 0.1685(2) 1.000 2 i d Uani 0.0529(6)
C19 C -0.0032(3) 1.2881(3) 0.0472(2) 1.000 2 i d Uani 0.0682(7)
H19A H 0.0444 1.3354 0.0131 1.000 2 i calc Uiso 0.08200
C20 C -0.0944(3) 1.2818(3) -0.0246(2) 1.000 2 i d Uani 0.0777(8)
H20A H -0.1086 1.3246 -0.1062 1.000 2 i calc Uiso 0.09300
C21 C -0.1641(3) 1.2125(3) 0.0242(2) 1.000 2 i d Uani 0.0705(8)
H21A H -0.2260 1.2092 -0.0252 1.000 2 i calc Uiso 0.08500
C22 C -0.1460(2) 1.1465(2) 0.1456(2) 1.000 2 i d Uani 0.0531(6)
C23 C 0.1215(3) 1.2399(3) 0.2412(2) 1.000 2 i d Uani 0.0665(7)
H23A H 0.1061 1.2149 0.3257 1.000 2 i calc Uiso 0.08000
C24 C 0.1057(5) 1.3809(4) 0.2123(3) 1.000 2 i d Uani 0.1215(14)
H24A H 0.0139 1.4424 0.2223 1.000 2 i calc Uiso 0.18200
H24B H 0.1246 1.4069 0.1309 1.000 2 i calc Uiso 0.18200
H24C H 0.1684 1.3837 0.2652 1.000 2 i calc Uiso 0.18200
C25 C 0.2655(3) 1.1423(5) 0.2271(4) 1.000 2 i d Uani 0.1337(16)
H25A H 0.2750 1.0523 0.2463 1.000 2 i calc Uiso 0.20100
H25B H 0.3279 1.1454 0.2800 1.000 2 i calc Uiso 0.20100
H25C H 0.2854 1.1670 0.1458 1.000 2 i calc Uiso 0.20100
C26 C -0.2286(3) 1.0724(3) 0.1916(2) 1.000 2 i d Uani 0.0649(7)
H26A H -0.1971 1.0248 0.2762 1.000 2 i calc Uiso 0.07800
C27 C -0.3803(3) 1.1711(4) 0.1842(3) 1.000 2 i d Uani 0.0977(11)
H27A H -0.3922 1.2372 0.2257 1.000 2 i calc Uiso 0.14700
H27B H -0.4290 1.1224 0.2206 1.000 2 i calc Uiso 0.14700
H27C H -0.4150 1.2160 0.1018 1.000 2 i calc Uiso 0.14700
C28 C -0.2063(5) 0.9671(4) 0.1260(3) 1.000 2 i d Uani 0.1251(15)
H28A H -0.1106 0.9056 0.1321 1.000 2 i calc Uiso 0.18800
H28B H -0.2395 1.0113 0.0431 1.000 2 i calc Uiso 0.18800
H28C H -0.2549 0.9177 0.1612 1.000 2 i calc Uiso 0.18800
C29 C 0.1385(2) 0.8564(2) 0.5760(2) 1.000 2 i d Uani 0.0444(5)
H29A H 0.1921 0.7601 0.6133 1.000 2 i calc Uiso 0.05300
H29B H 0.1982 0.8977 0.5726 1.000 2 i calc Uiso 0.05300
H1 H 0.039(2) 1.100(2) 0.3658(18) 1.000 2 i d Uiso 0.041(6)

loop_
_atom_type_symbol
_atom_type_radius_bond
Al 1.200
N 1.200
C 1.200
H 1.200

loop_
_geom_angle_atom_site_label_1
_geom_angle_atom_site_label_2
_geom_angle_atom_site_label_3
_geom_angle_site_symmetry_1
_geom_angle_site_symmetry_3
_geom_angle
_geom_angle_publ_flag
C1 Al1 C9 . . 118.21(11) no
C1 Al1 N1 . . 107.26(9) no
C9 Al1 N1 . . 110.35(9) no
C1 Al1 C29 . . 111.82(9) no
C9 Al1 C29 . . 105.51(10) no
N1 Al1 C29 . . 102.60(8) no
C17 N1 C29 . 2_576 116.16(15) no
C17 N1 Al1 . . 123.00(13) no
C29 N1 Al1 2_576 . 109.30(12) no
C17 N1 H1 . . 101.4(14) no
C29 N1 H1 2_576 . 104.7(14) no
Al1 N1 H1 . . 98.3(15) no
C2 C1 Al1 . . 172.3(2) no
C1 C2 C3 . . 179.0(2) no
C8 C3 C4 . . 118.3(2) no
C8 C3 C2 . . 121.1(2) no
C4 C3 C2 . . 120.7(2) no
C3 C4 C5 . . 120.6(3) no
C3 C4 H4A . . 119.70 no
C5 C4 H4A . . 119.70 no
C6 C5 C4 . . 120.1(3) no
C6 C5 H5A . . 120.00 no
C4 C5 H5A . . 120.00 no
C5 C6 C7 . . 120.4(3) no
C5 C6 H6A . . 119.80 no
C7 C6 H6A . . 119.80 no
C6 C7 C8 . . 120.2(3) no
C6 C7 H7A . . 119.90 no
C8 C7 H7A . . 119.90 no
C3 C8 C7 . . 120.5(3) no
C3 C8 H8A . . 119.70 no
C7 C8 H8A . . 119.70 no
C10 C9 Al1 . . 175.9(2) no
C9 C10 C11 . . 176.6(3) no
C16 C11 C12 . . 118.1(2) no
C16 C11 C10 . . 122.2(2) no
C12 C11 C10 . . 119.7(2) no
C13 C12 C11 . . 120.8(3) no
C13 C12 H12A . . 119.60 no
C11 C12 H12A . . 119.60 no
C14 C13 C12 . . 120.8(3) no
C14 C13 H13A . . 119.60 no
C12 C13 H13A . . 119.60 no
C13 C14 C15 . . 120.1(3) no
C13 C14 H14A . . 120.00 no
C15 C14 H14A . . 120.00 no
C14 C15 C16 . . 120.1(3) no
C14 C15 H15A . . 119.90 no
C16 C15 H15A . . 119.90 no
C11 C16 C15 . . 120.1(3) no
C11 C16 H16A . . 119.90 no
C15 C16 H16A . . 119.90 no
C22 C17 C18 . . 121.8(2) no
C22 C17 N1 . . 120.50(19) no
C18 C17 N1 . . 117.74(18) no
C19 C18 C17 . . 117.6(2) no
C19 C18 C23 . . 118.1(2) no
C17 C18 C23 . . 124.3(2) no
C20 C19 C18 . . 121.7(3) no
C20 C19 H19A . . 119.10 no
C18 C19 H19A . . 119.10 no
C21 C20 C19 . . 119.6(2) no
C21 C20 H20A . . 120.20 no
C19 C20 H20A . . 120.20 no
C20 C21 C22 . . 122.2(2) no
C20 C21 H21A . . 118.90 no
C22 C21 H21A . . 118.90 no
C21 C22 C17 . . 117.0(2) no
C21 C22 C26 . . 118.3(2) no
C17 C22 C26 . . 124.6(2) no
C24 C23 C25 . . 110.0(3) no
C24 C23 C18 . . 113.8(2) no
C25 C23 C18 . . 110.6(3) no
C24 C23 H23A . . 107.40 no
C25 C23 H23A . . 107.40 no
C18 C23 H23A . . 107.40 no
C23 C24 H24A . . 109.50 no
C23 C24 H24B . . 109.50 no
H24A C24 H24B . . 109.50 no
C23 C24 H24C . . 109.50 no
H24A C24 H24C . . 109.50 no
H24B C24 H24C . . 109.50 no
C23 C25 H25A . . 109.50 no
C23 C25 H25B . . 109.50 no
H25A C25 H25B . . 109.50 no
C23 C25 H25C . . 109.50 no
H25A C25 H25C . . 109.50 no
H25B C25 H25C . . 109.50 no
C22 C26 C28 . . 111.7(3) no
C22 C26 C27 . . 111.2(2) no
C28 C26 C27 . . 110.7(3) no
C22 C26 H26A . . 107.70 no
C28 C26 H26A . . 107.70 no
C27 C26 H26A . . 107.70 no
C26 C27 H27A . . 109.50 no
C26 C27 H27B . . 109.50 no
H27A C27 H27B . . 109.50 no
C26 C27 H27C . . 109.50 no
H27A C27 H27C . . 109.50 no
H27B C27 H27C . . 109.50 no
C26 C28 H28A . . 109.50 no
C26 C28 H28B . . 109.50 no
H28A C28 H28B . . 109.50 no
C26 C28 H28C . . 109.50 no
H28A C28 H28C . . 109.50 no
H28B C28 H28C . . 109.50 no
N1 C29 Al1 2_576 . 113.64(13) no
N1 C29 H29A 2_576 . 108.80 no
Al1 C29 H29A . . 108.80 no
N1 C29 H29B 2_576 . 108.80 no
Al1 C29 H29B . . 108.80 no
H29A C29 H29B . . 107.70 no

loop_
_geom_bond_atom_site_label_1
_geom_bond_atom_site_label_2
_geom_bond_site_symmetry_2
_geom_bond_distance
_geom_bond_publ_flag
Al1 C1 . 1.918(2) no
Al1 C9 . 1.926(2) no
Al1 N1 . 1.990(2) no
Al1 C29 . 1.996(2) no
N1 C17 . 1.477(3) no
N1 C29 2_576 1.530(2) no
N1 H1 . 0.85(2) no
C1 C2 . 1.198(3) no
C2 C3 . 1.441(3) no
C3 C8 . 1.361(4) no
C3 C4 . 1.372(4) no
C4 C5 . 1.382(4) no
C4 H4A . 0.9300 no
C5 C6 . 1.340(5) no
C5 H5A . 0.9300 no
C6 C7 . 1.346(4) no
C6 H6A . 0.9300 no
C7 C8 . 1.383(4) no
C7 H7A . 0.9300 no
C8 H8A . 0.9300 no
C9 C10 . 1.206(3) no
C10 C11 . 1.439(3) no
C11 C16 . 1.371(4) no
C11 C12 . 1.377(3) no
C12 C13 . 1.363(4) no
C12 H12A . 0.9300 no
C13 C14 . 1.345(5) no
C13 H13A . 0.9300 no
C14 C15 . 1.348(5) no
C14 H14A . 0.9300 no
C15 C16 . 1.390(4) no
C15 H15A . 0.9300 no
C16 H16A . 0.9300 no
C17 C22 . 1.396(3) no
C17 C18 . 1.405(3) no
C18 C19 . 1.378(3) no
C18 C23 . 1.516(3) no
C19 C20 . 1.371(4) no
C19 H19A . 0.9300 no
C20 C21 . 1.360(4) no
C20 H20A . 0.9300 no
C21 C22 . 1.390(3) no
C21 H21A . 0.9300 no
C22 C26 . 1.513(3) no
C23 C24 . 1.501(4) no
C23 C25 . 1.504(4) no
C23 H23A . 0.9800 no
C24 H24A . 0.9600 no
C24 H24B . 0.9600 no
C24 H24C . 0.9600 no
C25 H25A . 0.9600 no
C25 H25B . 0.9600 no
C25 H25C . 0.9600 no
C26 C28 . 1.518(4) no
C26 C27 . 1.527(4) no
C26 H26A . 0.9800 no
C27 H27A . 0.9600 no
C27 H27B . 0.9600 no
C27 H27C . 0.9600 no
C28 H28A . 0.9600 no
C28 H28B . 0.9600 no
C28 H28C . 0.9600 no
C29 N1 2_576 1.530(2) no
C29 H29A . 0.9700 no
C29 H29B . 0.9700 no
Al1 H29A . 2.485(1) no
